data_1511328
loop_
_publ_author_name
'Kluenter, W.'
'Jung, W.'

_publ_section_title
;
 Die Zinn-Rhodiumboride Sn Rh3 B1-x, Sn4 Rh6 B und Sn5 Rh6 B2
;
_journal_name_full 'Zeitschrift fuer Anorganische und Allgemeine Chemie'
_journal_page_first 2099
_journal_page_last 2106
_journal_paper_doi 10.1002/zaac.19966221218
_journal_volume 622
_journal_year 1996
_chemical_formula_sum 'B0.81 Rh3 Sn'
_chemical_name_systematic 'Sn Rh3 B0.81'
_space_group_IT_number 127
_symmetry_space_group_name_Hall '-P 4 2ab'
_symmetry_space_group_name_H-M 'P 4/m b m'
_cell_angle_alpha 90
_cell_angle_beta 90
_cell_angle_gamma 90
_cell_formula_units_Z 4
_cell_length_a 5.7031
_cell_length_b 5.7031
_cell_length_c 8.3599
_cell_volume 271.909
_citation_journal_id_ASTM ZAACAB
_cod_data_source_file boron0-1_46.cif
_cod_data_source_block B0.81Rh3Sn1
_cod_original_cell_volume 271.9087
_cod_original_formula_sum 'B0.81 Rh3 Sn1'
_cod_database_code 1511328

loop_
_symmetry_equiv_pos_as_xyz
x,y,z
-y,x,z
-x,-y,z
y,-x,z
x+1/2,-y+1/2,-z
y+1/2,x+1/2,-z
-x+1/2,y+1/2,-z
-y+1/2,-x+1/2,-z
-x,-y,-z
y,-x,-z
x,y,-z
-y,x,-z
-x-1/2,y-1/2,z
-y-1/2,-x-1/2,z
x-1/2,-y-1/2,z
y-1/2,x-1/2,z

loop_
_atom_site_label
_atom_site_type_symbol
_atom_site_fract_x
_atom_site_fract_y
_atom_site_fract_z
_atom_site_occupancy
_atom_site_U_iso_or_equiv
B1 B 0 0 0 0.62 0.0
Sn1 Sn 0 0.5 0.23672 1 0.0
B2 B 0 0 0.5 1 0.0
Rh3 Rh 0.2431 0.2569 0 0.85 0.0
Rh2 Rh 0.31324 0.18676 0.5 1 0.0
Rh1 Rh 0 0 0.25054 1 0.0
Rh4 Rh 0.3083 0.1917 0 0.15 0.0
